data_8104481
loop_
_publ_author_name
'Gladyshevskii, R.E.'
'Parthe, E.'
'Sologub, O.L.'
'Salamakha, P.S.'

_publ_section_title
;
 Crystal structure of holmium platinum digermanium
;
_journal_name_full 'Zeitschrift fuer Kristallographie (149,1979-)'
_journal_page_first 321
_journal_page_last 322
_journal_volume 205
_journal_year 1993
_chemical_formula_sum 'Ge2 Ho Pt'
_chemical_name_systematic 'Ho Pt Ge2'
_space_group_IT_number 71
_symmetry_space_group_name_Hall '-I 2 2'
_symmetry_space_group_name_H-M 'I m m m'
_cell_angle_alpha 90
_cell_angle_beta 90
_cell_angle_gamma 90
_cell_formula_units_Z 8
_cell_length_a 4.292
_cell_length_b 8.702
_cell_length_c 16.172
_cell_volume 604.008
_citation_journal_id_ASTM ZEKRDZ
_cod_data_source_file Gladyshevskii_ZEKRDZ_1993_1532.cif
_cod_data_source_block Ge2Ho1Pt1
_cod_original_cell_volume 604.0078
_cod_original_formula_sum 'Ge2 Ho1 Pt1'
_cod_database_code 8104481

loop_
_symmetry_equiv_pos_as_xyz
x,y,z
-x,-y,z
x,-y,-z
-x,y,-z
-x,-y,-z
x,y,-z
-x,y,z
x,-y,z
x+1/2,y+1/2,z+1/2
-x+1/2,-y+1/2,z+1/2
x+1/2,-y+1/2,-z+1/2
-x+1/2,y+1/2,-z+1/2
-x+1/2,-y+1/2,-z+1/2
x+1/2,y+1/2,-z+1/2
-x+1/2,y+1/2,z+1/2
x+1/2,-y+1/2,z+1/2

loop_
_atom_site_label
_atom_site_type_symbol
_atom_site_fract_x
_atom_site_fract_y
_atom_site_fract_z
_atom_site_occupancy
_atom_site_U_iso_or_equiv
Ge3 Ge 0 0 0.42482 1 0.0
Pt1 Pt 0 0.24912 0.35253 1 0.0
Ho1 Ho 0 0 0.20244 1 0.0
Ge2 Ge 0.5 0 0.07463 1 0.0
Ho2 Ho 0 0.23683 0 1 0.0
Ge1 Ge 0 0.34935 0.19925 1 0.0
